data_4342580
loop_
_publ_author_name
'Oliynyk, Anton O.'
'Stoyko, Stanislav S.'
'Mar, Arthur'

_publ_section_title
;
 Many Metals Make the Cut: Quaternary Rare-Earth Germanides RE4M2InGe4 (M
 = Fe, Co, Ni, Ru, Rh, Ir) and RE4RhInGe4 Derived from Excision of Slabs
 in RE2InGe2.
;
_journal_issue 6
_journal_name_full 'Inorganic chemistry'
_journal_page_first 2780
_journal_page_last 2792
_journal_paper_doi 10.1021/ic502955h
_journal_volume 54
_journal_year 2015
_chemical_formula_structural 'Tb4 Rh In Ge4'
_chemical_formula_sum 'Ge4 In Rh Tb4'
_chemical_formula_weight 1143.77
_chemical_name_common 'terbium rhodium indium germanide (4/1/1/4)'
_chemical_name_systematic 'terbium rhodium indium germanide (4/1/1/4)'
_space_group_crystal_system monoclinic
_space_group_IT_number 12
_space_group_name_Hall '-C 2y'
_space_group_name_H-M_alt 'C 1 2/m 1'
_symmetry_space_group_name_Hall '-C 2y'
_symmetry_space_group_name_H-M 'C 1 2/m 1'
_atom_sites_solution_primary direct
_atom_sites_solution_secondary difmap
_audit_creation_method SHELXL-2013
_cell_angle_alpha 90
_cell_angle_beta 104.9984(9)
_cell_angle_gamma 90
_cell_formula_units_Z 4
_cell_length_a 20.2575(12)
_cell_length_b 4.2641(3)
_cell_length_c 10.2434(6)
_cell_measurement_reflns_used 3819
_cell_measurement_temperature 173(2)
_cell_measurement_theta_max 32.52
_cell_measurement_theta_min 4.89
_cell_volume 854.68(9)
_computing_cell_refinement 'Bruker SAINT 8.27B (Bruker, 2011)'
_computing_data_collection 'Bruker APEX 2 (Bruker, 2008)'
_computing_data_reduction 'Bruker SAINT 8.27B'
_computing_molecular_graphics 'ATOMS 5.1 (Dowty, 1999)'
_computing_publication_material 'Bruker SHELXTL'
_computing_structure_refinement 'Bruker SHELXTL'
_computing_structure_solution 'Bruker SHELXTL'
_diffrn_ambient_temperature 173(2)
_diffrn_measured_fraction_theta_full 1.000
_diffrn_measured_fraction_theta_max 0.992
_diffrn_measurement_device_type 'Bruker PLATFORM/SMART APEX II CCD'
_diffrn_measurement_method '\w and \f scans'
_diffrn_radiation_type MoK\a
_diffrn_radiation_wavelength 0.71073
_diffrn_reflns_av_R_equivalents 0.0346
_diffrn_reflns_av_unetI/netI 0.0303
_diffrn_reflns_Laue_measured_fraction_full 1.000
_diffrn_reflns_Laue_measured_fraction_max 0.992
_diffrn_reflns_limit_h_max 30
_diffrn_reflns_limit_h_min -30
_diffrn_reflns_limit_k_max 6
_diffrn_reflns_limit_k_min -6
_diffrn_reflns_limit_l_max 15
_diffrn_reflns_limit_l_min -15
_diffrn_reflns_number 6268
_diffrn_reflns_point_group_measured_fraction_full 1.000
_diffrn_reflns_point_group_measured_fraction_max 0.992
_diffrn_reflns_theta_full 25.242
_diffrn_reflns_theta_max 33.116
_diffrn_reflns_theta_min 2.058
_diffrn_source 'fine-focus sealed tube'
_exptl_absorpt_coefficient_mu 50.891
_exptl_absorpt_correction_T_max 0.2616
_exptl_absorpt_correction_T_min 0.1148
_exptl_absorpt_correction_type numerical
_exptl_absorpt_process_details 'Bruker SHELXTL (Sheldrick, 2013)'
_exptl_crystal_colour grey
_exptl_crystal_density_diffrn 8.889
_exptl_crystal_density_method 'not measured'
_exptl_crystal_description irregular
_exptl_crystal_F_000 1928
_exptl_crystal_size_max 0.075
_exptl_crystal_size_mid 0.055
_exptl_crystal_size_min 0.036
_refine_diff_density_max 3.029
_refine_diff_density_min -1.811
_refine_diff_density_rms 0.450
_refine_ls_extinction_coef 0.00025(2)
_refine_ls_extinction_expression Fc^*^=kFc[1+0.001xFc^2^\l^3^/sin(2\q)]^-1/4^
_refine_ls_extinction_method SHELXL
_refine_ls_goodness_of_fit_ref 1.044
_refine_ls_hydrogen_treatment undef
_refine_ls_matrix_type full
_refine_ls_number_parameters 64
_refine_ls_number_reflns 1802
_refine_ls_number_restraints 0
_refine_ls_restrained_S_all 1.044
_refine_ls_R_factor_all 0.0307
_refine_ls_R_factor_gt 0.0244
_refine_ls_shift/su_max 0.001
_refine_ls_shift/su_mean 0.000
_refine_ls_structure_factor_coef Fsqd
_refine_ls_weighting_details 'w=1/[\s^2^(Fo^2^)+(0.0276P)^2^+1.9080P] where P=(Fo^2^+2Fc^2^)/3'
_refine_ls_weighting_scheme calc
_refine_ls_wR_factor_gt 0.0553
_refine_ls_wR_factor_ref 0.0576
_reflns_Friedel_coverage 0.000
_reflns_number_gt 1539
_reflns_number_total 1802
_reflns_threshold_expression 'I > 2\s(I)'
_cod_data_source_file ic502955h_si_006.cif
_cod_data_source_block Tb4RhInGe4
_cod_depositor_comments 'Adding full bibliography for 4342570--4342590.cif.'
_cod_database_code 4342580
_shelx_space_group_comment
;
The symmetry employed for this shelxl refinement is uniquely defined
by the following loop, which should always be used as a source of
symmetry information in preference to the above space-group names.
They are only intended as comments.
;
_shelx_estimated_absorpt_t_min 0.115
_shelx_estimated_absorpt_t_max 0.262
_shelxl_version_number 2013-4

loop_
_space_group_symop_operation_xyz
'x, y, z'
'-x, y, -z'
'x+1/2, y+1/2, z'
'-x+1/2, y+1/2, -z'
'-x, -y, -z'
'x, -y, z'
'-x+1/2, -y+1/2, -z'
'x+1/2, -y+1/2, z'

loop_
_atom_site_label
_atom_site_type_symbol
_atom_site_fract_x
_atom_site_fract_y
_atom_site_fract_z
_atom_site_U_iso_or_equiv
_atom_site_adp_type
_atom_site_occupancy
_atom_site_site_symmetry_order
_atom_site_calc_flag
_atom_site_refinement_flags_posn
_atom_site_refinement_flags_adp
_atom_site_refinement_flags_occupancy
Tb1 Tb 0.27830(2) 0.0000 0.65591(4) 0.00787(9) Uani 1 2 d S T P
Tb2 Tb 0.37132(2) 0.0000 0.00695(3) 0.00703(9) Uani 1 2 d S T P
Tb3 Tb 0.37279(2) 0.0000 0.35947(4) 0.00842(9) Uani 1 2 d S T P
Tb4 Tb 0.54120(2) 0.0000 0.27206(4) 0.00884(9) Uani 1 2 d S T P
Rh Rh 0.24058(3) 0.0000 0.10680(6) 0.00787(12) Uani 1 2 d S T P
In1 In 0.0000 0.0000 0.5000 0.01127(15) Uani 1 4 d S T P
In2 In 0.0000 0.0000 0.0000 0.01258(16) Uani 1 4 d S T P
Ge1 Ge 0.06320(4) 0.0000 0.78519(9) 0.00996(16) Uani 1 2 d S T P
Ge2 Ge 0.13207(5) 0.0000 0.18953(8) 0.00944(16) Uani 1 2 d S T P
Ge3 Ge 0.14302(4) 0.0000 0.44998(8) 0.00876(16) Uani 1 2 d S T P
Ge4 Ge 0.80414(4) 0.0000 0.14907(8) 0.00778(16) Uani 1 2 d S T P

loop_
_atom_site_aniso_label
_atom_site_aniso_U_11
_atom_site_aniso_U_22
_atom_site_aniso_U_33
_atom_site_aniso_U_23
_atom_site_aniso_U_13
_atom_site_aniso_U_12
Tb1 0.00660(17) 0.00965(16) 0.00744(16) 0.000 0.00195(13) 0.000
Tb2 0.00809(17) 0.00765(16) 0.00578(15) 0.000 0.00255(12) 0.000
Tb3 0.00981(18) 0.00883(16) 0.00711(16) 0.000 0.00307(13) 0.000
Tb4 0.00623(17) 0.00927(16) 0.01102(17) 0.000 0.00224(13) 0.000
Rh 0.0069(3) 0.0087(3) 0.0082(2) 0.000 0.0024(2) 0.000
In1 0.0084(4) 0.0162(4) 0.0086(3) 0.000 0.0010(3) 0.000
In2 0.0087(4) 0.0182(4) 0.0110(3) 0.000 0.0028(3) 0.000
Ge1 0.0074(4) 0.0088(4) 0.0126(4) 0.000 0.0005(3) 0.000
Ge2 0.0136(4) 0.0078(3) 0.0086(4) 0.000 0.0057(3) 0.000
Ge3 0.0113(4) 0.0082(3) 0.0074(4) 0.000 0.0036(3) 0.000
Ge4 0.0080(4) 0.0078(3) 0.0077(3) 0.000 0.0021(3) 0.000

loop_
_atom_type_symbol
_atom_type_description
_atom_type_scat_dispersion_real
_atom_type_scat_dispersion_imag
_atom_type_scat_source
Ge Ge 0.1547 1.8001 'International Tables Vol C Tables 4.2.6.8 and 6.1.1.4'
Rh Rh -1.1178 0.9187 'International Tables Vol C Tables 4.2.6.8 and 6.1.1.4'
In In -0.7276 1.3100 'International Tables Vol C Tables 4.2.6.8 and 6.1.1.4'
Tb Tb -0.1723 4.1537 'International Tables Vol C Tables 4.2.6.8 and 6.1.1.4'

loop_
_geom_angle_atom_site_label_1
_geom_angle_atom_site_label_2
_geom_angle_atom_site_label_3
_geom_angle
_geom_angle_site_symmetry_1
_geom_angle_site_symmetry_3
Ge4 Tb1 Ge2 90.82(2) 5_656 7_556
Ge4 Tb1 Ge2 90.82(2) 5_656 7_546
Ge2 Tb1 Ge2 91.49(3) 7_556 7_546
Ge4 Tb1 Ge3 84.30(2) 5_656 .
Ge2 Tb1 Ge3 134.083(14) 7_556 .
Ge2 Tb1 Ge3 134.083(14) 7_546 .
Ge4 Tb1 Ge3 133.915(13) 5_656 7_556
Ge2 Tb1 Ge3 51.73(2) 7_556 7_556
Ge2 Tb1 Ge3 112.95(2) 7_546 7_556
Ge3 Tb1 Ge3 102.61(2) . 7_556
Ge4 Tb1 Ge3 133.915(13) 5_656 7_546
Ge2 Tb1 Ge3 112.95(2) 7_556 7_546
Ge2 Tb1 Ge3 51.73(2) 7_546 7_546
Ge3 Tb1 Ge3 102.61(2) . 7_546
Ge3 Tb1 Ge3 89.59(2) 7_556 7_546
Ge4 Tb1 Rh 46.014(12) 5_656 7_556
Ge2 Tb1 Rh 47.350(18) 7_556 7_556
Ge2 Tb1 Rh 103.883(19) 7_546 7_556
Ge3 Tb1 Rh 104.905(18) . 7_556
Ge3 Tb1 Rh 88.922(15) 7_556 7_556
Ge3 Tb1 Rh 152.09(2) 7_546 7_556
Ge4 Tb1 Rh 46.014(12) 5_656 7_546
Ge2 Tb1 Rh 103.883(19) 7_556 7_546
Ge2 Tb1 Rh 47.350(18) 7_546 7_546
Ge3 Tb1 Rh 104.905(18) . 7_546
Ge3 Tb1 Rh 152.09(2) 7_556 7_546
Ge3 Tb1 Rh 88.922(15) 7_546 7_546
Rh Tb1 Rh 79.656(15) 7_556 7_546
Ge4 Tb1 Tb4 126.96(2) 5_656 5_656
Ge2 Tb1 Tb4 55.518(16) 7_556 5_656
Ge2 Tb1 Tb4 55.518(16) 7_546 5_656
Ge3 Tb1 Tb4 148.74(2) . 5_656
Ge3 Tb1 Tb4 57.519(16) 7_556 5_656
Ge3 Tb1 Tb4 57.519(16) 7_546 5_656
Rh Tb1 Tb4 98.951(14) 7_556 5_656
Rh Tb1 Tb4 98.951(14) 7_546 5_656
Ge4 Tb1 Tb2 63.937(19) 5_656 1_556
Ge2 Tb1 Tb2 51.649(15) 7_556 1_556
Ge2 Tb1 Tb2 51.649(15) 7_546 1_556
Ge3 Tb1 Tb2 148.23(2) . 1_556
Ge3 Tb1 Tb2 99.778(18) 7_556 1_556
Ge3 Tb1 Tb2 99.778(18) 7_546 1_556
Rh Tb1 Tb2 53.157(11) 7_556 1_556
Rh Tb1 Tb2 53.157(11) 7_546 1_556
Tb4 Tb1 Tb2 63.022(10) 5_656 1_556
Ge4 Tb1 Tb3 54.206(14) 5_656 7_546
Ge2 Tb1 Tb3 145.02(2) 7_556 7_546
Ge2 Tb1 Tb3 89.654(16) 7_546 7_546
Ge3 Tb1 Tb3 51.235(13) . 7_546
Ge3 Tb1 Tb3 153.82(2) 7_556 7_546
Ge3 Tb1 Tb3 94.899(14) 7_546 7_546
Rh Tb1 Tb3 98.629(13) 7_556 7_546
Rh Tb1 Tb3 53.977(12) 7_546 7_546
Tb4 Tb1 Tb3 143.881(6) 5_656 7_546
Tb2 Tb1 Tb3 104.823(11) 1_556 7_546
Ge4 Tb1 Tb3 54.206(14) 5_656 7_556
Ge2 Tb1 Tb3 89.654(16) 7_556 7_556
Ge2 Tb1 Tb3 145.02(2) 7_546 7_556
Ge3 Tb1 Tb3 51.235(13) . 7_556
Ge3 Tb1 Tb3 94.899(14) 7_556 7_556
Ge3 Tb1 Tb3 153.82(2) 7_546 7_556
Rh Tb1 Tb3 53.977(12) 7_556 7_556
Rh Tb1 Tb3 98.629(13) 7_546 7_556
Tb4 Tb1 Tb3 143.881(6) 5_656 7_556
Tb2 Tb1 Tb3 104.823(11) 1_556 7_556
Tb3 Tb1 Tb3 70.374(11) 7_546 7_556
Ge2 Tb2 Ge2 93.78(2) 7_545 7
Ge2 Tb2 Ge1 156.37(3) 7_545 7_556
Ge2 Tb2 Ge1 84.237(19) 7 7_556
Ge2 Tb2 Ge1 84.237(19) 7_545 7_546
Ge2 Tb2 Ge1 156.37(3) 7 7_546
Ge1 Tb2 Ge1 88.25(2) 7_556 7_546
Ge2 Tb2 Rh 111.13(2) 7_545 .
Ge2 Tb2 Rh 111.13(2) 7 .
Ge1 Tb2 Rh 91.38(2) 7_556 .
Ge1 Tb2 Rh 91.38(2) 7_546 .
Ge2 Tb2 Ge4 153.38(3) 7_545 3_455
Ge2 Tb2 Ge4 83.469(17) 7 3_455
Ge1 Tb2 Ge4 49.92(2) 7_556 3_455
Ge1 Tb2 Ge4 108.49(2) 7_546 3_455
Rh Tb2 Ge4 47.242(13) . 3_455
Ge2 Tb2 Ge4 83.469(17) 7_545 3_445
Ge2 Tb2 Ge4 153.38(3) 7 3_445
Ge1 Tb2 Ge4 108.49(2) 7_556 3_445
Ge1 Tb2 Ge4 49.92(2) 7_546 3_445
Rh Tb2 Ge4 47.242(13) . 3_445
Ge4 Tb2 Ge4 87.29(2) 3_455 3_445
Ge2 Tb2 Rh 49.955(19) 7_545 7_545
Ge2 Tb2 Rh 110.94(2) 7 7_545
Ge1 Tb2 Rh 151.67(2) 7_556 7_545
Ge1 Tb2 Rh 85.744(16) 7_546 7_545
Rh Tb2 Rh 61.173(15) . 7_545
Ge4 Tb2 Rh 106.40(2) 3_455 7_545
Ge4 Tb2 Rh 48.411(18) 3_445 7_545
Ge2 Tb2 Rh 110.94(2) 7_545 7
Ge2 Tb2 Rh 49.955(19) 7 7
Ge1 Tb2 Rh 85.744(16) 7_556 7
Ge1 Tb2 Rh 151.67(2) 7_546 7
Rh Tb2 Rh 61.173(15) . 7
Ge4 Tb2 Rh 48.411(18) 3_455 7
Ge4 Tb2 Rh 106.40(2) 3_445 7
Rh Tb2 Rh 86.540(19) 7_545 7
Ge2 Tb2 In2 109.053(18) 7_545 3
Ge2 Tb2 In2 53.570(18) 7 3
Ge1 Tb2 In2 51.558(16) 7_556 3
Ge1 Tb2 In2 104.832(18) 7_546 3
Rh Tb2 In2 137.858(7) . 3
Ge4 Tb2 In2 90.616(13) 3_455 3
Ge4 Tb2 In2 151.74(2) 3_445 3
Rh Tb2 In2 156.214(16) 7_545 3
Rh Tb2 In2 92.923(10) 7 3
Ge2 Tb2 In2 53.570(18) 7_545 3_545
Ge2 Tb2 In2 109.053(18) 7 3_545
Ge1 Tb2 In2 104.832(18) 7_556 3_545
Ge1 Tb2 In2 51.559(16) 7_546 3_545
Rh Tb2 In2 137.858(7) . 3_545
Ge4 Tb2 In2 151.74(2) 3_455 3_545
Ge4 Tb2 In2 90.616(13) 3_445 3_545
Rh Tb2 In2 92.923(10) 7_545 3_545
Rh Tb2 In2 156.214(16) 7 3_545
In2 Tb2 In2 78.146(9) 3 3_545
Ge2 Tb2 Tb1 53.068(16) 7_545 1_554
Ge2 Tb2 Tb1 53.068(16) 7 1_554
Ge1 Tb2 Tb1 135.621(12) 7_556 1_554
Ge1 Tb2 Tb1 135.621(12) 7_546 1_554
Rh Tb2 Tb1 93.378(16) . 1_554
Ge4 Tb2 Tb1 106.859(18) 3_455 1_554
Ge4 Tb2 Tb1 106.859(18) 3_445 1_554
Rh Tb2 Tb1 58.919(12) 7_545 1_554
Rh Tb2 Tb1 58.919(12) 7 1_554
In2 Tb2 Tb1 100.716(9) 3 1_554
In2 Tb2 Tb1 100.716(9) 3_545 1_554
Ge3 Tb3 Ge3 92.02(2) 7_556 7_546
Ge3 Tb3 Ge1 161.64(3) 7_556 7_546
Ge3 Tb3 Ge1 87.099(16) 7_546 7_546
Ge3 Tb3 Ge1 87.099(17) 7_556 7_556
Ge3 Tb3 Ge1 161.64(3) 7_546 7_556
Ge1 Tb3 Ge1 88.02(2) 7_546 7_556
Ge3 Tb3 Ge4 148.09(3) 7_556 3_445
Ge3 Tb3 Ge4 81.797(18) 7_546 3_445
Ge1 Tb3 Ge4 49.82(2) 7_546 3_445
Ge1 Tb3 Ge4 108.20(2) 7_556 3_445
Ge3 Tb3 Ge4 81.797(18) 7_556 3_455
Ge3 Tb3 Ge4 148.09(3) 7_546 3_455
Ge1 Tb3 Ge4 108.20(2) 7_546 3_455
Ge1 Tb3 Ge4 49.82(2) 7_556 3_455
Ge4 Tb3 Ge4 87.12(2) 3_445 3_455
Ge3 Tb3 Rh 108.76(2) 7_556 .
Ge3 Tb3 Rh 108.76(2) 7_546 .
Ge1 Tb3 Rh 88.81(2) 7_546 .
Ge1 Tb3 Rh 88.81(2) 7_556 .
Ge4 Tb3 Rh 46.123(13) 3_445 .
Ge4 Tb3 Rh 46.123(13) 3_455 .
Ge3 Tb3 In1 57.594(17) 7_556 3
Ge3 Tb3 In1 112.035(19) 7_546 3
Ge1 Tb3 In1 105.909(18) 7_546 3
Ge1 Tb3 In1 52.719(16) 7_556 3
Ge4 Tb3 In1 152.921(19) 3_445 3
Ge4 Tb3 In1 91.017(13) 3_455 3
Rh Tb3 In1 137.049(7) . 3
Ge3 Tb3 In1 112.035(19) 7_556 3_545
Ge3 Tb3 In1 57.594(17) 7_546 3_545
Ge1 Tb3 In1 52.719(16) 7_546 3_545
Ge1 Tb3 In1 105.909(18) 7_556 3_545
Ge4 Tb3 In1 91.017(13) 3_445 3_545
Ge4 Tb3 In1 152.921(19) 3_455 3_545
Rh Tb3 In1 137.049(7) . 3_545
In1 Tb3 In1 78.569(10) 3 3_545
Ge3 Tb3 Tb2 133.298(13) 7_556 .
Ge3 Tb3 Tb2 133.297(13) 7_546 .
Ge1 Tb3 Tb2 53.919(15) 7_546 .
Ge1 Tb3 Tb2 53.919(15) 7_556 .
Ge4 Tb3 Tb2 54.289(14) 3_445 .
Ge4 Tb3 Tb2 54.289(14) 3_455 .
Rh Tb3 Tb2 53.319(13) . .
In1 Tb3 Tb2 103.613(9) 3 .
In1 Tb3 Tb2 103.613(9) 3_545 .
Ge3 Tb3 Tb1 102.322(18) 7_556 7_546
Ge3 Tb3 Tb1 51.991(18) 7_546 7_546
Ge1 Tb3 Tb1 91.566(15) 7_546 7_546
Ge1 Tb3 Tb1 145.90(2) 7_556 7_546
Ge4 Tb3 Tb1 49.873(16) 3_445 7_546
Ge4 Tb3 Tb1 98.609(17) 3_455 7_546
Rh Tb3 Tb1 57.093(11) . 7_546
In1 Tb3 Tb1 156.377(12) 3 7_546
In1 Tb3 Tb1 100.746(7) 3_545 7_546
Tb2 Tb3 Tb1 99.504(11) . 7_546
Ge3 Tb3 Tb1 51.991(18) 7_556 7_556
Ge3 Tb3 Tb1 102.321(19) 7_546 7_556
Ge1 Tb3 Tb1 145.90(2) 7_546 7_556
Ge1 Tb3 Tb1 91.566(15) 7_556 7_556
Ge4 Tb3 Tb1 98.609(17) 3_445 7_556
Ge4 Tb3 Tb1 49.873(16) 3_455 7_556
Rh Tb3 Tb1 57.093(11) . 7_556
In1 Tb3 Tb1 100.746(7) 3 7_556
In1 Tb3 Tb1 156.377(12) 3_545 7_556
Tb2 Tb3 Tb1 99.504(11) . 7_556
Tb1 Tb3 Tb1 70.375(11) 7_546 7_556
Ge1 Tb4 Ge1 92.44(3) 7_546 7_556
Ge1 Tb4 Ge2 153.51(3) 7_546 3
Ge1 Tb4 Ge2 83.899(19) 7_556 3
Ge1 Tb4 Ge2 83.899(19) 7_546 3_545
Ge1 Tb4 Ge2 153.51(3) 7_556 3_545
Ge2 Tb4 Ge2 87.80(2) 3 3_545
Ge1 Tb4 Ge3 156.92(2) 7_546 3
Ge1 Tb4 Ge3 87.413(18) 7_556 3
Ge2 Tb4 Ge3 49.39(2) 3 3
Ge2 Tb4 Ge3 106.02(2) 3_545 3
Ge1 Tb4 Ge3 87.413(18) 7_546 3_545
Ge1 Tb4 Ge3 156.92(2) 7_556 3_545
Ge2 Tb4 Ge3 106.02(2) 3 3_545
Ge2 Tb4 Ge3 49.39(2) 3_545 3_545
Ge3 Tb4 Ge3 83.88(2) 3 3_545
Ge1 Tb4 In1 107.265(19) 7_546 3
Ge1 Tb4 In1 52.905(17) 7_556 3
Ge2 Tb4 In1 91.413(12) 3 3
Ge2 Tb4 In1 152.75(2) 3_545 3
Ge3 Tb4 In1 55.207(15) 3 3
Ge3 Tb4 In1 105.218(16) 3_545 3
Ge1 Tb4 In1 52.905(17) 7_546 3_545
Ge1 Tb4 In1 107.265(19) 7_556 3_545
Ge2 Tb4 In1 152.75(2) 3 3_545
Ge2 Tb4 In1 91.413(12) 3_545 3_545
Ge3 Tb4 In1 105.218(16) 3 3_545
Ge3 Tb4 In1 55.207(15) 3_545 3_545
In1 Tb4 In1 77.106(9) 3 3_545
Ge1 Tb4 In2 51.666(17) 7_546 3_545
Ge1 Tb4 In2 106.009(19) 7_556 3_545
Ge2 Tb4 In2 104.142(17) 3 3_545
Ge2 Tb4 In2 51.957(17) 3_545 3_545
Ge3 Tb4 In2 149.722(18) 3 3_545
Ge3 Tb4 In2 91.954(12) 3_545 3_545
In1 Tb4 In2 152.797(12) 3 3_545
In1 Tb4 In2 96.655(6) 3_545 3_545
Ge1 Tb4 In2 106.009(19) 7_546 3
Ge1 Tb4 In2 51.666(17) 7_556 3
Ge2 Tb4 In2 51.957(17) 3 3
Ge2 Tb4 In2 104.142(17) 3_545 3
Ge3 Tb4 In2 91.954(12) 3 3
Ge3 Tb4 In2 149.722(18) 3_545 3
In1 Tb4 In2 96.655(6) 3 3
In1 Tb4 In2 152.797(12) 3_545 3
In2 Tb4 In2 76.711(9) 3_545 3
Ge1 Tb4 Tb1 133.615(14) 7_546 5_656
Ge1 Tb4 Tb1 133.615(13) 7_556 5_656
Ge2 Tb4 Tb1 52.945(16) 3 5_656
Ge2 Tb4 Tb1 52.945(16) 3_545 5_656
Ge3 Tb4 Tb1 53.154(14) 3 5_656
Ge3 Tb4 Tb1 53.154(14) 3_545 5_656
In1 Tb4 Tb1 106.213(10) 3 5_656
In1 Tb4 Tb1 106.213(10) 3_545 5_656
In2 Tb4 Tb1 100.962(9) 3_545 5_656
In2 Tb4 Tb1 100.962(9) 3 5_656
Ge1 Tb4 Tb3 108.924(18) 7_546 5_656
Ge1 Tb4 Tb3 108.924(18) 7_556 5_656
Ge2 Tb4 Tb3 97.025(19) 3 5_656
Ge2 Tb4 Tb3 97.025(19) 3_545 5_656
Ge3 Tb4 Tb3 50.017(13) 3 5_656
Ge3 Tb4 Tb3 50.017(13) 3_545 5_656
In1 Tb4 Tb3 56.028(7) 3 5_656
In1 Tb4 Tb3 56.028(7) 3_545 5_656
In2 Tb4 Tb3 140.674(5) 3_545 5_656
In2 Tb4 Tb3 140.674(5) 3 5_656
Tb1 Tb4 Tb3 66.523(11) 5_656 5_656
Ge4 Rh Ge4 119.32(4) 3_455 3_445
Ge4 Rh Ge4 102.20(2) 3_455 5_655
Ge4 Rh Ge4 102.20(2) 3_445 5_655
Ge4 Rh Ge2 113.36(2) 3_455 .
Ge4 Rh Ge2 113.36(2) 3_445 .
Ge4 Rh Ge2 103.56(3) 5_655 .
Ge4 Rh Tb2 66.65(2) 3_455 .
Ge4 Rh Tb2 66.65(2) 3_445 .
Ge4 Rh Tb2 76.41(2) 5_655 .
Ge2 Rh Tb2 179.97(3) . .
Ge4 Rh Tb2 162.46(3) 3_455 7_545
Ge4 Rh Tb2 76.724(19) 3_445 7_545
Ge4 Rh Tb2 65.355(18) 5_655 7_545
Ge2 Rh Tb2 61.154(17) . 7_545
Tb2 Rh Tb2 118.827(15) . 7_545
Ge4 Rh Tb2 76.724(19) 3_455 7
Ge4 Rh Tb2 162.46(3) 3_445 7
Ge4 Rh Tb2 65.355(18) 5_655 7
Ge2 Rh Tb2 61.154(17) . 7
Tb2 Rh Tb2 118.827(15) . 7
Tb2 Rh Tb2 86.541(19) 7_545 7
Ge4 Rh Rh 123.70(3) 3_455 7_545
Ge4 Rh Rh 52.11(2) 3_445 7_545
Ge4 Rh Rh 50.083(19) 5_655 7_545
Ge2 Rh Rh 120.03(3) . 7_545
Tb2 Rh Rh 59.952(19) . 7_545
Tb2 Rh Rh 58.875(16) 7_545 7_545
Tb2 Rh Rh 114.30(3) 7 7_545
Ge4 Rh Rh 52.11(2) 3_455 7
Ge4 Rh Rh 123.70(3) 3_445 7
Ge4 Rh Rh 50.083(19) 5_655 7
Ge2 Rh Rh 120.03(3) . 7
Tb2 Rh Rh 59.952(19) . 7
Tb2 Rh Rh 114.30(3) 7_545 7
Tb2 Rh Rh 58.875(16) 7 7
Rh Rh Rh 85.26(3) 7_545 7
Ge4 Rh Tb3 64.53(2) 3_455 .
Ge4 Rh Tb3 64.53(2) 3_445 .
Ge4 Rh Tb3 146.36(3) 5_655 .
Ge2 Rh Tb3 110.07(3) . .
Tb2 Rh Tb3 69.957(17) . .
Tb2 Rh Tb3 132.673(12) 7_545 .
Tb2 Rh Tb3 132.673(12) 7 .
Rh Rh Tb3 109.56(3) 7_545 .
Rh Rh Tb3 109.56(3) 7 .
Ge4 Rh Tb1 58.16(2) 3_455 7_556
Ge4 Rh Tb1 125.31(3) 3_445 7_556
Ge4 Rh Tb1 132.472(16) 5_655 7_556
Ge2 Rh Tb1 59.070(17) . 7_556
Tb2 Rh Tb1 120.950(16) . 7_556
Tb2 Rh Tb1 120.15(2) 7_545 7_556
Tb2 Rh Tb1 67.925(11) 7 7_556
Rh Rh Tb1 177.13(2) 7_545 7_556
Rh Rh Tb1 97.540(10) 7 7_556
Tb3 Rh Tb1 68.929(13) . 7_556
Ge4 Rh Tb1 125.31(3) 3_455 7_546
Ge4 Rh Tb1 58.16(2) 3_445 7_546
Ge4 Rh Tb1 132.472(16) 5_655 7_546
Ge2 Rh Tb1 59.070(17) . 7_546
Tb2 Rh Tb1 120.950(16) . 7_546
Tb2 Rh Tb1 67.925(11) 7_545 7_546
Tb2 Rh Tb1 120.15(2) 7 7_546
Rh Rh Tb1 97.540(10) 7_545 7_546
Rh Rh Tb1 177.13(2) 7 7_546
Tb3 Rh Tb1 68.929(13) . 7_546
Tb1 Rh Tb1 79.657(15) 7_556 7_546
Ge1 In1 Ge1 180.0 5_556 .
Ge1 In1 Ge3 88.75(2) 5_556 5_556
Ge1 In1 Ge3 91.25(2) . 5_556
Ge1 In1 Ge3 91.25(2) 5_556 .
Ge1 In1 Ge3 88.75(2) . .
Ge3 In1 Ge3 180.0 5_556 .
Ge1 In1 Tb3 58.292(13) 5_556 3_445
Ge1 In1 Tb3 121.708(13) . 3_445
Ge3 In1 Tb3 54.584(11) 5_556 3_445
Ge3 In1 Tb3 125.416(11) . 3_445
Ge1 In1 Tb3 121.708(13) 5_556 7_556
Ge1 In1 Tb3 58.292(13) . 7_556
Ge3 In1 Tb3 125.416(11) 5_556 7_556
Ge3 In1 Tb3 54.584(11) . 7_556
Tb3 In1 Tb3 180.000(18) 3_445 7_556
Ge1 In1 Tb3 121.708(13) 5_556 7_546
Ge1 In1 Tb3 58.292(13) . 7_546
Ge3 In1 Tb3 125.416(11) 5_556 7_546
Ge3 In1 Tb3 54.584(11) . 7_546
Tb3 In1 Tb3 101.430(10) 3_445 7_546
Tb3 In1 Tb3 78.570(9) 7_556 7_546
Ge1 In1 Tb3 58.292(13) 5_556 3_455
Ge1 In1 Tb3 121.708(13) . 3_455
Ge3 In1 Tb3 54.584(11) 5_556 3_455
Ge3 In1 Tb3 125.416(11) . 3_455
Tb3 In1 Tb3 78.570(9) 3_445 3_455
Tb3 In1 Tb3 101.430(9) 7_556 3_455
Tb3 In1 Tb3 180.0 7_546 3_455
Ge1 In1 Tb4 55.155(13) 5_556 3_445
Ge1 In1 Tb4 124.845(13) . 3_445
Ge3 In1 Tb4 121.425(12) 5_556 3_445
Ge3 In1 Tb4 58.575(12) . 3_445
Tb3 In1 Tb4 66.950(9) 3_445 3_445
Tb3 In1 Tb4 113.050(9) 7_556 3_445
Tb3 In1 Tb4 66.565(9) 7_546 3_445
Tb3 In1 Tb4 113.435(9) 3_455 3_445
Ge1 In1 Tb4 124.845(13) 5_556 7_556
Ge1 In1 Tb4 55.155(13) . 7_556
Ge3 In1 Tb4 58.575(12) 5_556 7_556
Ge3 In1 Tb4 121.425(12) . 7_556
Tb3 In1 Tb4 113.050(9) 3_445 7_556
Tb3 In1 Tb4 66.950(9) 7_556 7_556
Tb3 In1 Tb4 113.435(9) 7_546 7_556
Tb3 In1 Tb4 66.565(9) 3_455 7_556
Tb4 In1 Tb4 180.000(12) 3_445 7_556
Ge1 In1 Tb4 124.845(13) 5_556 7_546
Ge1 In1 Tb4 55.155(13) . 7_546
Ge3 In1 Tb4 58.575(12) 5_556 7_546
Ge3 In1 Tb4 121.425(12) . 7_546
Tb3 In1 Tb4 66.565(9) 3_445 7_546
Tb3 In1 Tb4 113.435(9) 7_556 7_546
Tb3 In1 Tb4 66.950(9) 7_546 7_546
Tb3 In1 Tb4 113.050(9) 3_455 7_546
Tb4 In1 Tb4 102.894(9) 3_445 7_546
Tb4 In1 Tb4 77.106(9) 7_556 7_546
Ge1 In1 Tb4 55.155(13) 5_556 3_455
Ge1 In1 Tb4 124.845(13) . 3_455
Ge3 In1 Tb4 121.425(12) 5_556 3_455
Ge3 In1 Tb4 58.575(12) . 3_455
Tb3 In1 Tb4 113.435(9) 3_445 3_455
Tb3 In1 Tb4 66.565(9) 7_556 3_455
Tb3 In1 Tb4 113.050(9) 7_546 3_455
Tb3 In1 Tb4 66.950(9) 3_455 3_455
Tb4 In1 Tb4 77.106(9) 3_445 3_455
Tb4 In1 Tb4 102.894(9) 7_556 3_455
Tb4 In1 Tb4 180.0 7_546 3_455
Ge1 In2 Ge1 180.00(3) 5_556 1_554
Ge1 In2 Ge2 89.76(2) 5_556 5
Ge1 In2 Ge2 90.24(2) 1_554 5
Ge1 In2 Ge2 90.24(2) 5_556 .
Ge1 In2 Ge2 89.76(2) 1_554 .
Ge2 In2 Ge2 180.0 5 .
Ge1 In2 Tb2 58.345(13) 5_556 3_445
Ge1 In2 Tb2 121.655(13) 1_554 3_445
Ge2 In2 Tb2 54.952(12) 5 3_445
Ge2 In2 Tb2 125.048(12) . 3_445
Ge1 In2 Tb2 121.655(13) 5_556 7
Ge1 In2 Tb2 58.345(13) 1_554 7
Ge2 In2 Tb2 125.048(12) 5 7
Ge2 In2 Tb2 54.952(12) . 7
Tb2 In2 Tb2 180.0 3_445 7
Ge1 In2 Tb2 58.345(13) 5_556 3_455
Ge1 In2 Tb2 121.655(13) 1_554 3_455
Ge2 In2 Tb2 54.953(12) 5 3_455
Ge2 In2 Tb2 125.048(12) . 3_455
Tb2 In2 Tb2 78.147(9) 3_445 3_455
Tb2 In2 Tb2 101.853(9) 7 3_455
Ge1 In2 Tb2 121.655(13) 5_556 7_545
Ge1 In2 Tb2 58.345(13) 1_554 7_545
Ge2 In2 Tb2 125.047(12) 5 7_545
Ge2 In2 Tb2 54.952(12) . 7_545
Tb2 In2 Tb2 101.853(9) 3_445 7_545
Tb2 In2 Tb2 78.147(9) 7 7_545
Tb2 In2 Tb2 180.000(12) 3_455 7_545
Ge1 In2 Tb4 55.296(13) 5_556 3_455
Ge1 In2 Tb4 124.704(13) 1_554 3_455
Ge2 In2 Tb4 122.471(12) 5 3_455
Ge2 In2 Tb4 57.529(12) . 3_455
Tb2 In2 Tb4 113.631(8) 3_445 3_455
Tb2 In2 Tb4 66.369(8) 7 3_455
Tb2 In2 Tb4 67.577(8) 3_455 3_455
Tb2 In2 Tb4 112.423(9) 7_545 3_455
Ge1 In2 Tb4 124.704(13) 5_556 7_545
Ge1 In2 Tb4 55.296(13) 1_554 7_545
Ge2 In2 Tb4 57.529(12) 5 7_545
Ge2 In2 Tb4 122.471(12) . 7_545
Tb2 In2 Tb4 66.369(8) 3_445 7_545
Tb2 In2 Tb4 113.631(8) 7 7_545
Tb2 In2 Tb4 112.423(9) 3_455 7_545
Tb2 In2 Tb4 67.577(8) 7_545 7_545
Tb4 In2 Tb4 180.0 3_455 7_545
Ge1 In2 Tb4 124.704(13) 5_556 7
Ge1 In2 Tb4 55.296(13) 1_554 7
Ge2 In2 Tb4 57.529(12) 5 7
Ge2 In2 Tb4 122.471(12) . 7
Tb2 In2 Tb4 112.423(9) 3_445 7
Tb2 In2 Tb4 67.577(8) 7 7
Tb2 In2 Tb4 66.369(8) 3_455 7
Tb2 In2 Tb4 113.631(8) 7_545 7
Tb4 In2 Tb4 103.288(9) 3_455 7
Tb4 In2 Tb4 76.712(9) 7_545 7
Ge1 In2 Tb4 55.296(13) 5_556 3_445
Ge1 In2 Tb4 124.704(13) 1_554 3_445
Ge2 In2 Tb4 122.471(12) 5 3_445
Ge2 In2 Tb4 57.529(12) . 3_445
Tb2 In2 Tb4 67.577(8) 3_445 3_445
Tb2 In2 Tb4 112.423(9) 7 3_445
Tb2 In2 Tb4 113.631(8) 3_455 3_445
Tb2 In2 Tb4 66.369(8) 7_545 3_445
Tb4 In2 Tb4 76.712(9) 3_455 3_445
Tb4 In2 Tb4 103.288(9) 7_545 3_445
Tb4 In2 Tb4 180.0 7 3_445
Ge4 Ge1 In2 116.52(4) 5_656 1_556
Ge4 Ge1 In1 115.04(4) 5_656 .
In2 Ge1 In1 128.44(3) 1_556 .
Ge4 Ge1 Tb4 133.760(13) 5_656 7_546
In2 Ge1 Tb4 73.038(19) 1_556 7_546
In1 Ge1 Tb4 71.939(19) . 7_546
Ge4 Ge1 Tb4 133.760(14) 5_656 7_556
In2 Ge1 Tb4 73.038(19) 1_556 7_556
In1 Ge1 Tb4 71.939(19) . 7_556
Tb4 Ge1 Tb4 92.44(3) 7_546 7_556
Ge4 Ge1 Tb2 65.58(2) 5_656 7_556
In2 Ge1 Tb2 70.097(18) 1_556 7_556
In1 Ge1 Tb2 134.960(13) . 7_556
Tb4 Ge1 Tb2 143.11(3) 7_546 7_556
Tb4 Ge1 Tb2 78.139(13) 7_556 7_556
Ge4 Ge1 Tb2 65.58(2) 5_656 7_546
In2 Ge1 Tb2 70.097(18) 1_556 7_546
In1 Ge1 Tb2 134.960(13) . 7_546
Tb4 Ge1 Tb2 78.139(13) 7_546 7_546
Tb4 Ge1 Tb2 143.11(3) 7_556 7_546
Tb2 Ge1 Tb2 88.25(2) 7_556 7_546
Ge4 Ge1 Tb3 65.60(2) 5_656 7_546
In2 Ge1 Tb3 135.337(13) 1_556 7_546
In1 Ge1 Tb3 68.988(18) . 7_546
Tb4 Ge1 Tb3 76.872(13) 7_546 7_546
Tb4 Ge1 Tb3 140.91(3) 7_556 7_546
Tb2 Ge1 Tb3 131.18(3) 7_556 7_546
Tb2 Ge1 Tb3 71.996(13) 7_546 7_546
Ge4 Ge1 Tb3 65.60(2) 5_656 7_556
In2 Ge1 Tb3 135.337(13) 1_556 7_556
In1 Ge1 Tb3 68.988(18) . 7_556
Tb4 Ge1 Tb3 140.91(3) 7_546 7_556
Tb4 Ge1 Tb3 76.872(13) 7_556 7_556
Tb2 Ge1 Tb3 71.996(13) 7_556 7_556
Tb2 Ge1 Tb3 131.18(3) 7_546 7_556
Tb3 Ge1 Tb3 88.02(2) 7_546 7_556
Rh Ge2 Ge3 119.01(4) . .
Rh Ge2 In2 120.50(3) . .
Ge3 Ge2 In2 120.49(4) . .
Rh Ge2 Tb2 68.893(19) . 7_545
Ge3 Ge2 Tb2 133.047(13) . 7_545
In2 Ge2 Tb2 71.477(19) . 7_545
Rh Ge2 Tb2 68.893(19) . 7
Ge3 Ge2 Tb2 133.047(13) . 7
In2 Ge2 Tb2 71.477(19) . 7
Tb2 Ge2 Tb2 93.78(2) 7_545 7
Rh Ge2 Tb1 73.58(2) . 7_556
Ge3 Ge2 Tb1 65.10(2) . 7_556
In2 Ge2 Tb1 133.887(15) . 7_556
Tb2 Ge2 Tb1 142.34(3) 7_545 7_556
Tb2 Ge2 Tb1 75.283(12) 7 7_556
Rh Ge2 Tb1 73.58(2) . 7_546
Ge3 Ge2 Tb1 65.10(2) . 7_546
In2 Ge2 Tb1 133.887(14) . 7_546
Tb2 Ge2 Tb1 75.283(12) 7_545 7_546
Tb2 Ge2 Tb1 142.34(3) 7 7_546
Tb1 Ge2 Tb1 91.49(3) 7_556 7_546
Rh Ge2 Tb4 136.023(12) . 3_445
Ge3 Ge2 Tb4 67.60(2) . 3_445
In2 Ge2 Tb4 70.51(2) . 3_445
Tb2 Ge2 Tb4 76.954(13) 7_545 3_445
Tb2 Ge2 Tb4 141.88(3) 7 3_445
Tb1 Ge2 Tb4 132.58(3) 7_556 3_445
Tb1 Ge2 Tb4 71.538(13) 7_546 3_445
Rh Ge2 Tb4 136.023(12) . 3_455
Ge3 Ge2 Tb4 67.60(2) . 3_455
In2 Ge2 Tb4 70.51(2) . 3_455
Tb2 Ge2 Tb4 141.88(3) 7_545 3_455
Tb2 Ge2 Tb4 76.954(13) 7 3_455
Tb1 Ge2 Tb4 71.538(13) 7_556 3_455
Tb1 Ge2 Tb4 132.58(3) 7_546 3_455
Tb4 Ge2 Tb4 87.80(2) 3_445 3_455
Ge2 Ge3 Tb3 132.516(15) . 7_556
Ge2 Ge3 Tb3 132.516(15) . 7_546
Tb3 Ge3 Tb3 92.02(2) 7_556 7_546
Ge2 Ge3 Tb1 122.57(4) . .
Tb3 Ge3 Tb1 76.78(2) 7_556 .
Tb3 Ge3 Tb1 76.78(2) 7_546 .
Ge2 Ge3 Tb1 63.16(2) . 7_556
Tb3 Ge3 Tb1 83.453(11) 7_556 7_556
Tb3 Ge3 Tb1 154.12(3) 7_546 7_556
Tb1 Ge3 Tb1 77.39(2) . 7_556
Ge2 Ge3 Tb1 63.16(2) . 7_546
Tb3 Ge3 Tb1 154.12(3) 7_556 7_546
Tb3 Ge3 Tb1 83.453(11) 7_546 7_546
Tb1 Ge3 Tb1 77.39(2) . 7_546
Tb1 Ge3 Tb1 89.59(2) 7_556 7_546
Ge2 Ge3 In1 109.58(4) . .
Tb3 Ge3 In1 67.820(17) 7_556 .
Tb3 Ge3 In1 67.820(17) 7_546 .
Tb1 Ge3 In1 127.84(3) . .
Tb1 Ge3 In1 131.849(16) 7_556 .
Tb1 Ge3 In1 131.849(16) 7_546 .
Ge2 Ge3 Tb4 63.02(2) . 3_445
Tb3 Ge3 Tb4 133.87(3) 7_556 3_445
Tb3 Ge3 Tb4 74.414(13) 7_546 3_445
Tb1 Ge3 Tb4 137.817(12) . 3_445
Tb1 Ge3 Tb4 126.07(3) 7_556 3_445
Tb1 Ge3 Tb4 69.329(13) 7_546 3_445
In1 Ge3 Tb4 66.217(17) . 3_445
Ge2 Ge3 Tb4 63.02(2) . 3_455
Tb3 Ge3 Tb4 74.414(13) 7_556 3_455
Tb3 Ge3 Tb4 133.87(3) 7_546 3_455
Tb1 Ge3 Tb4 137.817(12) . 3_455
Tb1 Ge3 Tb4 69.329(13) 7_556 3_455
Tb1 Ge3 Tb4 126.07(3) 7_546 3_455
In1 Ge3 Tb4 66.217(17) . 3_455
Tb4 Ge3 Tb4 83.88(2) 3_445 3_455
Rh Ge4 Rh 119.33(4) 3_545 3
Rh Ge4 Rh 77.80(2) 3_545 5_655
Rh Ge4 Rh 77.80(2) 3 5_655
Rh Ge4 Ge1 120.20(2) 3_545 5_656
Rh Ge4 Ge1 120.20(2) 3 5_656
Rh Ge4 Ge1 109.65(4) 5_655 5_656
Rh Ge4 Tb1 75.83(2) 3_545 5_656
Rh Ge4 Tb1 75.83(2) 3 5_656
Rh Ge4 Tb1 126.28(3) 5_655 5_656
Ge1 Ge4 Tb1 124.07(4) 5_656 5_656
Rh Ge4 Tb2 66.104(16) 3_545 3_545
Rh Ge4 Tb2 141.84(3) 3 3_545
Rh Ge4 Tb2 66.235(18) 5_655 3_545
Ge1 Ge4 Tb2 64.50(2) 5_656 3_545
Tb1 Ge4 Tb2 136.301(11) 5_656 3_545
Rh Ge4 Tb2 141.84(3) 3_545 3
Rh Ge4 Tb2 66.104(16) 3 3
Rh Ge4 Tb2 66.235(18) 5_655 3
Ge1 Ge4 Tb2 64.50(2) 5_656 3
Tb1 Ge4 Tb2 136.301(11) 5_656 3
Tb2 Ge4 Tb2 87.29(2) 3_545 3
Rh Ge4 Tb3 146.80(3) 3_545 3
Rh Ge4 Tb3 69.346(17) 3 3
Rh Ge4 Tb3 133.967(14) 5_655 3
Ge1 Ge4 Tb3 64.58(2) 5_656 3
Tb1 Ge4 Tb3 75.921(18) 5_656 3
Tb2 Ge4 Tb3 129.08(3) 3_545 3
Tb2 Ge4 Tb3 71.293(13) 3 3
Rh Ge4 Tb3 69.346(17) 3_545 3_545
Rh Ge4 Tb3 146.80(3) 3 3_545
Rh Ge4 Tb3 133.967(14) 5_655 3_545
Ge1 Ge4 Tb3 64.58(2) 5_656 3_545
Tb1 Ge4 Tb3 75.921(18) 5_656 3_545
Tb2 Ge4 Tb3 71.293(13) 3_545 3_545
Tb2 Ge4 Tb3 129.08(3) 3 3_545
Tb3 Ge4 Tb3 87.11(2) 3 3_545

loop_
_geom_bond_atom_site_label_1
_geom_bond_atom_site_label_2
_geom_bond_distance
_geom_bond_site_symmetry_2
Tb1 Ge4 2.9166(9) 5_656
Tb1 Ge2 2.9768(7) 7_556
Tb1 Ge2 2.9768(7) 7_546
Tb1 Ge3 2.9946(10) .
Tb1 Ge3 3.0261(6) 7_556
Tb1 Ge3 3.0261(6) 7_546
Tb1 Rh 3.3288(5) 7_556
Tb1 Rh 3.3288(5) 7_546
Tb1 Tb4 3.5381(6) 5_656
Tb1 Tb2 3.6018(5) 1_556
Tb1 Tb3 3.6999(5) 7_546
Tb1 Tb3 3.6999(5) 7_556
Tb2 Ge2 2.9205(6) 7_545
Tb2 Ge2 2.9205(6) 7
Tb2 Ge1 3.0622(7) 7_556
Tb2 Ge1 3.0622(7) 7_546
Tb2 Rh 3.0761(7) .
Tb2 Ge4 3.0891(6) 3_455
Tb2 Ge4 3.0891(6) 3_445
Tb2 Rh 3.1105(5) 7_545
Tb2 Rh 3.1105(5) 7
Tb2 In2 3.3826(3) 3
Tb2 In2 3.3826(3) 3_545
Tb2 Tb1 3.6019(5) 1_554
Tb3 Ge3 2.9634(6) 7_556
Tb3 Ge3 2.9634(6) 7_546
Tb3 Ge1 3.0687(7) 7_546
Tb3 Ge1 3.0687(7) 7_556
Tb3 Ge4 3.0940(6) 3_445
Tb3 Ge4 3.0940(6) 3_455
Tb3 Rh 3.2068(7) .
Tb3 In1 3.3673(3) 3
Tb3 In1 3.3673(3) 3_545
Tb3 Tb1 3.6998(5) 7_546
Tb3 Tb1 3.6998(5) 7_556
Tb4 Ge1 2.9531(7) 7_546
Tb4 Ge1 2.9531(7) 7_556
Tb4 Ge2 3.0747(7) 3
Tb4 Ge2 3.0747(7) 3_545
Tb4 Ge3 3.1900(7) 3
Tb4 Ge3 3.1900(7) 3_545
Tb4 In1 3.4209(3) 3
Tb4 In1 3.4209(3) 3_545
Tb4 In2 3.4358(3) 3_545
Tb4 In2 3.4358(3) 3
Tb4 Tb1 3.5381(6) 5_656
Tb4 Tb3 3.7253(5) 5_656
Rh Ge4 2.4703(5) 3_455
Rh Ge4 2.4703(5) 3_445
Rh Ge4 2.5419(10) 5_655
Rh Ge2 2.5524(10) .
Rh Tb2 3.1105(5) 7_545
Rh Tb2 3.1105(5) 7
Rh Rh 3.1481(8) 7_545
Rh Rh 3.1481(8) 7
Rh Tb1 3.3288(5) 7_556
Rh Tb1 3.3288(5) 7_546
In1 Ge1 2.8701(9) 5_556
In1 Ge1 2.8701(9) .
In1 Ge3 3.0700(9) 5_556
In1 Ge3 3.0701(9) .
In1 Tb3 3.3672(3) 3_445
In1 Tb3 3.3672(3) 7_556
In1 Tb3 3.3672(3) 7_546
In1 Tb3 3.3672(3) 3_455
In1 Tb4 3.4209(3) 3_445
In1 Tb4 3.4209(3) 7_556
In1 Tb4 3.4209(3) 7_546
In1 Tb4 3.4209(3) 3_455
In2 Ge1 2.8177(9) 5_556
In2 Ge1 2.8177(9) 1_554
In2 Ge2 2.8702(9) 5
In2 Ge2 2.8703(9) .
In2 Tb2 3.3825(3) 3_445
In2 Tb2 3.3825(3) 7
In2 Tb2 3.3825(3) 3_455
In2 Tb2 3.3825(3) 7_545
In2 Tb4 3.4358(3) 3_455
In2 Tb4 3.4358(3) 7_545
In2 Tb4 3.4358(3) 7
In2 Tb4 3.4358(3) 3_445
Ge1 Ge4 2.5958(12) 5_656
Ge1 In2 2.8176(9) 1_556
Ge1 Tb4 2.9530(7) 7_546
Ge1 Tb4 2.9530(7) 7_556
Ge1 Tb2 3.0622(7) 7_556
Ge1 Tb2 3.0622(7) 7_546
Ge1 Tb3 3.0687(7) 7_546
Ge1 Tb3 3.0687(7) 7_556
Ge2 Ge3 2.6192(12) .
Ge2 Tb2 2.9205(6) 7_545
Ge2 Tb2 2.9205(6) 7
Ge2 Tb1 2.9768(7) 7_556
Ge2 Tb1 2.9768(7) 7_546
Ge2 Tb4 3.0748(7) 3_445
Ge2 Tb4 3.0748(7) 3_455
Ge3 Tb3 2.9635(6) 7_556
Ge3 Tb3 2.9635(6) 7_546
Ge3 Tb1 3.0261(6) 7_556
Ge3 Tb1 3.0261(6) 7_546
Ge3 Tb4 3.1900(7) 3_445
Ge3 Tb4 3.1900(7) 3_455
Ge4 Rh 2.4703(5) 3_545
Ge4 Rh 2.4703(5) 3
Ge4 Rh 2.5420(10) 5_655
Ge4 Ge1 2.5958(12) 5_656
Ge4 Tb1 2.9166(9) 5_656
Ge4 Tb2 3.0891(6) 3_545
Ge4 Tb2 3.0891(6) 3
Ge4 Tb3 3.0941(6) 3
Ge4 Tb3 3.0941(6) 3_545
